data_1538502
loop_
_publ_author_name
'Preut, H.'
'Wolfes, W.'
'Haupt, H.J.'

_publ_section_title
;
 Die Molekuel- und Kristallstruktur von X2 Sn (Mn (C O)5)2 (X = Cl, Br)
 Verbindungen
;
_journal_name_full 'Zeitschrift fuer Anorganische und Allgemeine Chemie'
_journal_page_first 121
_journal_page_last 128
_journal_volume 412
_journal_year 1975
_chemical_formula_sum 'C10 Br2 Mn2 O10 Sn'
_chemical_name_systematic 'Br2 Sn (Mn (C O)5)2'
_space_group_IT_number 14
_symmetry_space_group_name_Hall '-P 2ybc'
_symmetry_space_group_name_H-M 'P 1 21/c 1'
_cell_angle_alpha 90
_cell_angle_beta 110.7
_cell_angle_gamma 90
_cell_formula_units_Z 4
_cell_length_a 15.275
_cell_length_b 7.65
_cell_length_c 16.855
_cell_volume 1842.422
_citation_journal_id_ASTM ZAACAB
_cod_data_source_file Preut_ZAACAB_1975_1813.cif
_cod_data_source_block C10Br2Mn2O10Sn1
_cod_original_formula_sum 'C10 Br2 Mn2 O10 Sn1'
_cod_database_code 1538502

loop_
_symmetry_equiv_pos_as_xyz
x,y,z
-x,y+1/2,-z+1/2
-x,-y,-z
x,-y-1/2,z-1/2

loop_
_atom_site_label
_atom_site_type_symbol
_atom_site_fract_x
_atom_site_fract_y
_atom_site_fract_z
_atom_site_occupancy
_atom_site_U_iso_or_equiv
O1 O-2 0.0877 0.1128 0.2236 1 0.0
O6 O-2 0.4583 -0.1278 0.5477 1 0.0
O4 O-2 0.0174 -0.1308 0.4233 1 0.0
Sn1 Sn+2 0.2414 0.1377 0.4528 1 0.0
C10 C+2 0.4483 0.143 0.7165 1 0.0
C5 C+2 0.1291 -0.3342 0.2924 1 0.0
C1 C+2 0.1228 0.0126 0.2762 1 0.0
O5 O-2 0.0985 -0.4414 0.246 1 0.0
O3 O-2 0.2809 -0.3567 0.5141 1 0.0
Br1 Br-1 0.3088 0.3235 0.3619 1 0.0
C7 C+2 0.4283 0.3181 0.5775 1 0.0
C8 C+2 0.2909 0.3201 0.6368 1 0.0
Mn1 Mn 0.178 -0.1455 0.3615 1 0.0
O9 O-2 0.2404 -0.1224 0.6508 1 0.0
C3 C+2 0.241 -0.2828 0.4542 1 0.0
Mn2 Mn 0.3614 0.145 0.6109 1 0.0
O2 O-2 0.3525 -0.1448 0.3219 1 0.0
O8 O-2 0.2486 0.4243 0.6523 1 0.0
C2 C+2 0.287 -0.1396 0.3366 1 0.0
O10 O-2 0.5067 0.1401 0.7827 1 0.0
C4 C+2 0.0751 -0.1311 0.3996 1 0.0
O7 O-2 0.4717 0.4179 0.5617 1 0.0
Br2 Br-1 0.0995 0.3242 0.4395 1 0.0
C6 C+2 0.4217 -0.0247 0.5732 1 0.0
C9 C+2 0.2858 -0.0197 0.6357 1 0.0
